data_4346430
loop_
_publ_author_name
'Meyer, Steffen'
'Krahe, Oliver'
'Kupper, Claudia'
'Klawitter, Iris'
'Demeshko, Serhiy'
'Bill, Eckhard'
'Neese, Frank'
'Meyer, Franc'

_publ_section_title
;
 A trans-1,2 End-On Disulfide-Bridged Iron-Tetracarbene Dimer and Its
 Electronic Structure.
;
_journal_issue 20
_journal_name_full 'Inorganic chemistry'
_journal_page_first 9770
_journal_page_last 9776
_journal_paper_doi 10.1021/acs.inorgchem.5b01446
_journal_volume 54
_journal_year 2015
_chemical_formula_moiety 'C40 H46 Fe2 N18 S2 4+, 4(C F3 O3 S -), 2(C4 H10 O)'
_chemical_formula_sum 'C52 H66 F12 Fe2 N18 O14 S6'
_chemical_formula_weight 1699.28
_space_group_crystal_system triclinic
_space_group_IT_number 2
_space_group_name_Hall '-P 1'
_space_group_name_H-M_alt 'P -1'
_atom_sites_solution_hydrogens geom
_audit_creation_method SHELXL-2014/7
_cell_angle_alpha 78.369(7)
_cell_angle_beta 84.379(7)
_cell_angle_gamma 71.910(7)
_cell_formula_units_Z 1
_cell_length_a 11.2903(10)
_cell_length_b 12.6970(11)
_cell_length_c 13.2039(12)
_cell_measurement_reflns_used 15309
_cell_measurement_temperature 133(2)
_cell_measurement_theta_max 26.803
_cell_measurement_theta_min 1.576
_cell_volume 1761.0(3)
_computing_cell_refinement 'X-AREA (Stoe & Cie, 2002)'
_computing_data_collection 'X-AREA (Stoe & Cie, 2002)'
_computing_data_reduction 'X-AREA (Stoe & Cie, 2002)'
_computing_molecular_graphics 'DIAMOND (Brandenburg, 2012)'
_computing_publication_material 'SHELXL-2014 (Sheldrick, 2014)'
_computing_structure_refinement 'SHELXL-2014/7 (Sheldrick, 2014)'
_computing_structure_solution 'SHELXS-2014 (Sheldrick, 2014)'
_diffrn_ambient_temperature 133(2)
_diffrn_measured_fraction_theta_full 0.997
_diffrn_measured_fraction_theta_max 0.987
_diffrn_measurement_device_type 'Stoe IPDS II'
_diffrn_measurement_method \w
_diffrn_radiation_type MoK\a
_diffrn_radiation_wavelength 0.71073
_diffrn_reflns_av_R_equivalents 0.1202
_diffrn_reflns_av_unetI/netI 0.1283
_diffrn_reflns_Laue_measured_fraction_full 0.997
_diffrn_reflns_Laue_measured_fraction_max 0.987
_diffrn_reflns_limit_h_max 14
_diffrn_reflns_limit_h_min -12
_diffrn_reflns_limit_k_max 16
_diffrn_reflns_limit_k_min -16
_diffrn_reflns_limit_l_max 16
_diffrn_reflns_limit_l_min -16
_diffrn_reflns_number 15309
_diffrn_reflns_point_group_measured_fraction_full 0.997
_diffrn_reflns_point_group_measured_fraction_max 0.987
_diffrn_reflns_theta_full 25.242
_diffrn_reflns_theta_max 26.803
_diffrn_reflns_theta_min 1.576
_diffrn_source 'fine-focus sealed tube'
_exptl_absorpt_coefficient_mu 0.695
_exptl_absorpt_correction_T_max 0.8116
_exptl_absorpt_correction_T_min 0.3422
_exptl_absorpt_correction_type numerical
_exptl_absorpt_process_details 'X-RED (Stoe & Cie, 2002)'
_exptl_crystal_colour brown
_exptl_crystal_density_diffrn 1.602
_exptl_crystal_description block
_exptl_crystal_F_000 872
_exptl_crystal_size_max 0.500
_exptl_crystal_size_mid 0.060
_exptl_crystal_size_min 0.040
_refine_diff_density_max 0.921
_refine_diff_density_min -0.835
_refine_diff_density_rms 0.102
_refine_ls_extinction_method none
_refine_ls_goodness_of_fit_ref 0.992
_refine_ls_hydrogen_treatment constr
_refine_ls_matrix_type full
_refine_ls_number_parameters 472
_refine_ls_number_reflns 7426
_refine_ls_number_restraints 0
_refine_ls_restrained_S_all 0.992
_refine_ls_R_factor_all 0.1342
_refine_ls_R_factor_gt 0.0766
_refine_ls_shift/su_max 0.000
_refine_ls_shift/su_mean 0.000
_refine_ls_structure_factor_coef Fsqd
_refine_ls_weighting_details 'w=1/[\s^2^(Fo^2^)+(0.0900P)^2^] where P=(Fo^2^+2Fc^2^)/3'
_refine_ls_weighting_scheme calc
_refine_ls_wR_factor_gt 0.1738
_refine_ls_wR_factor_ref 0.2036
_reflns_Friedel_coverage 0.000
_reflns_number_gt 4277
_reflns_number_total 7426
_reflns_threshold_expression 'I > 2\s(I)'
_cod_data_source_file ic5b01446_si_002.cif
_cod_data_source_block stm67
_cod_database_code 4346430
_shelx_shelxl_version_number 2014/7
_shelx_space_group_comment
;
The symmetry employed for this shelxl refinement is uniquely defined
by the following loop, which should always be used as a source of
symmetry information in preference to the above space-group names.
They are only intended as comments.
;
_shelx_estimated_absorpt_t_min 0.723
_shelx_estimated_absorpt_t_max 0.973

loop_
_space_group_symop_operation_xyz
'x, y, z'
'-x, -y, -z'

loop_
_atom_site_label
_atom_site_type_symbol
_atom_site_fract_x
_atom_site_fract_y
_atom_site_fract_z
_atom_site_U_iso_or_equiv
_atom_site_adp_type
_atom_site_occupancy
_atom_site_site_symmetry_order
_atom_site_calc_flag
_atom_site_refinement_flags_posn
_atom_site_refinement_flags_adp
Fe1 Fe 0.71174(7) 0.40242(6) 0.39699(6) 0.0347(2) Uani 1 1 d . .
S1 S 0.53526(13) 0.52033(11) 0.42787(11) 0.0370(3) Uani 1 1 d . .
N1 N 0.5440(4) 0.3745(4) 0.2404(4) 0.0405(11) Uani 1 1 d . .
N2 N 0.7114(4) 0.4045(4) 0.1698(4) 0.0389(10) Uani 1 1 d . .
N3 N 0.8201(4) 0.5206(4) 0.2110(4) 0.0385(10) Uani 1 1 d . .
N4 N 0.7711(4) 0.6265(4) 0.3237(4) 0.0388(11) Uani 1 1 d . .
N5 N 0.8214(4) 0.5026(4) 0.5575(4) 0.0396(11) Uani 1 1 d . .
N6 N 0.8192(5) 0.3331(4) 0.6079(4) 0.0418(11) Uani 1 1 d . .
N7 N 0.7053(4) 0.2137(4) 0.5723(4) 0.0387(11) Uani 1 1 d . .
N8 N 0.5675(4) 0.2225(4) 0.4702(4) 0.0376(10) Uani 1 1 d . .
N9 N 0.8744(4) 0.2907(4) 0.3698(4) 0.0403(11) Uani 1 1 d . .
C1 C 0.6509(6) 0.3895(4) 0.2642(4) 0.0396(13) Uani 1 1 d . .
C2 C 0.5367(6) 0.3817(5) 0.1334(5) 0.0461(14) Uani 1 1 d . .
H2 H 0.4707 0.3739 0.0989 0.055 Uiso 1 1 calc R U
C3 C 0.6420(6) 0.4017(5) 0.0901(5) 0.0433(13) Uani 1 1 d . .
H3 H 0.6646 0.4121 0.0184 0.052 Uiso 1 1 calc R U
C4 C 0.8287(5) 0.4308(5) 0.1554(5) 0.0417(13) Uani 1 1 d . .
H4A H 0.8463 0.4549 0.0809 0.050 Uiso 1 1 calc R U
H4B H 0.8974 0.3632 0.1820 0.050 Uiso 1 1 calc R U
C5 C 0.7708(5) 0.5249(4) 0.3082(4) 0.0366(12) Uani 1 1 d . .
C6 C 0.8508(6) 0.6195(5) 0.1661(5) 0.0456(14) Uani 1 1 d . .
H6 H 0.8862 0.6362 0.0988 0.055 Uiso 1 1 calc R U
C7 C 0.8200(6) 0.6850(5) 0.2378(5) 0.0450(14) Uani 1 1 d . .
H7 H 0.8297 0.7577 0.2314 0.054 Uiso 1 1 calc R U
C8 C 0.7298(5) 0.6710(4) 0.4187(5) 0.0411(13) Uani 1 1 d . .
H8A H 0.6487 0.6584 0.4432 0.049 Uiso 1 1 calc R U
H8B H 0.7172 0.7533 0.4042 0.049 Uiso 1 1 calc R U
C9 C 0.8231(6) 0.6160(4) 0.5029(5) 0.0438(13) Uani 1 1 d . .
H9A H 0.9078 0.6104 0.4717 0.053 Uiso 1 1 calc R U
H9B H 0.8075 0.6659 0.5545 0.053 Uiso 1 1 calc R U
C10 C 0.7888(5) 0.4195(4) 0.5250(5) 0.0398(13) Uani 1 1 d . .
C11 C 0.8680(6) 0.4684(5) 0.6550(5) 0.0471(14) Uani 1 1 d . .
H11 H 0.8963 0.5120 0.6924 0.056 Uiso 1 1 calc R U
C12 C 0.8659(6) 0.3622(5) 0.6874(5) 0.0484(15) Uani 1 1 d . .
H12 H 0.8915 0.3160 0.7523 0.058 Uiso 1 1 calc R U
C13 C 0.8188(6) 0.2187(5) 0.6097(5) 0.0423(13) Uani 1 1 d . .
H13A H 0.8904 0.1817 0.5665 0.051 Uiso 1 1 calc R U
H13B H 0.8298 0.1763 0.6815 0.051 Uiso 1 1 calc R U
C14 C 0.6557(5) 0.2708(4) 0.4786(5) 0.0389(13) Uani 1 1 d . .
C15 C 0.6485(6) 0.1328(5) 0.6169(5) 0.0464(15) Uani 1 1 d . .
H15 H 0.6681 0.0826 0.6810 0.056 Uiso 1 1 calc R U
C16 C 0.5615(6) 0.1381(5) 0.5539(5) 0.0445(14) Uani 1 1 d . .
H16 H 0.5063 0.0932 0.5640 0.053 Uiso 1 1 calc R U
C17 C 0.4913(5) 0.2341(5) 0.3813(5) 0.0413(13) Uani 1 1 d . .
H17A H 0.4173 0.2096 0.4081 0.050 Uiso 1 1 calc R U
H17B H 0.5407 0.1812 0.3362 0.050 Uiso 1 1 calc R U
C18 C 0.4459(6) 0.3506(5) 0.3143(5) 0.0449(14) Uani 1 1 d . .
H18A H 0.3728 0.3550 0.2760 0.054 Uiso 1 1 calc R U
H18B H 0.4192 0.4082 0.3591 0.054 Uiso 1 1 calc R U
C19 C 0.9621(5) 0.2190(4) 0.3619(5) 0.0395(13) Uani 1 1 d . .
C20 C 1.0738(6) 0.1257(5) 0.3513(6) 0.0524(16) Uani 1 1 d . .
H20A H 1.0662 0.0576 0.3983 0.079 Uiso 1 1 calc R U
H20B H 1.1467 0.1440 0.3686 0.079 Uiso 1 1 calc R U
H20C H 1.0838 0.1128 0.2798 0.079 Uiso 1 1 calc R U
S2 S 0.80621(15) -0.04066(12) 0.37942(13) 0.0475(4) Uani 1 1 d . .
O1 O 0.8935(4) -0.1516(3) 0.3808(4) 0.0558(12) Uani 1 1 d . .
O2 O 0.6794(4) -0.0401(4) 0.3991(4) 0.0550(11) Uani 1 1 d . .
O3 O 0.8453(5) 0.0329(4) 0.4287(4) 0.0582(12) Uani 1 1 d . .
F1 F 0.7689(5) -0.0306(3) 0.1831(3) 0.0758(13) Uani 1 1 d . .
F2 F 0.9231(5) 0.0253(4) 0.2086(4) 0.0825(14) Uani 1 1 d . .
F3 F 0.7373(5) 0.1309(3) 0.2275(4) 0.0817(15) Uani 1 1 d . .
C21 C 0.8083(7) 0.0257(6) 0.2422(6) 0.0576(17) Uani 1 1 d . .
S3 S 0.20643(15) 0.30645(13) 0.12523(13) 0.0470(4) Uani 1 1 d . .
O4 O 0.0951(4) 0.3021(4) 0.0846(4) 0.0599(12) Uani 1 1 d . .
O5 O 0.2629(4) 0.3869(4) 0.0652(4) 0.0574(12) Uani 1 1 d . .
O6 O 0.2022(5) 0.3024(4) 0.2352(4) 0.0585(12) Uani 1 1 d . .
F4 F 0.3363(5) 0.1615(4) 0.0109(3) 0.0805(14) Uani 1 1 d . .
F5 F 0.2785(5) 0.0851(3) 0.1591(4) 0.0764(13) Uani 1 1 d . .
F6 F 0.4288(4) 0.1601(4) 0.1462(4) 0.0840(15) Uani 1 1 d . .
C22 C 0.3182(7) 0.1719(6) 0.1101(6) 0.0593(18) Uani 1 1 d . .
O7 O 0.7383(5) 0.2233(5) -0.1157(4) 0.0733(15) Uani 1 1 d . .
C23 C 0.5281(7) 0.3071(6) -0.1677(6) 0.066(2) Uani 1 1 d . .
H23A H 0.5281 0.3793 -0.1519 0.099 Uiso 1 1 calc R U
H23B H 0.4439 0.2994 -0.1555 0.099 Uiso 1 1 calc R U
H23C H 0.5545 0.3043 -0.2403 0.099 Uiso 1 1 calc R U
C24 C 0.6159(7) 0.2136(6) -0.0999(6) 0.0626(19) Uani 1 1 d . .
H24A H 0.5884 0.2154 -0.0266 0.075 Uiso 1 1 calc R U
H24B H 0.6155 0.1405 -0.1154 0.075 Uiso 1 1 calc R U
C26 C 0.8201(9) 0.1462(7) -0.0421(7) 0.082(3) Uani 1 1 d . .
H26A H 0.8370 0.0688 -0.0555 0.098 Uiso 1 1 calc R U
H26B H 0.7811 0.1489 0.0282 0.098 Uiso 1 1 calc R U
C27 C 0.9392(9) 0.1750(8) -0.0483(7) 0.082(3) Uani 1 1 d . .
H27A H 0.9861 0.1569 -0.1122 0.123 Uiso 1 1 calc R U
H27B H 0.9889 0.1314 0.0114 0.123 Uiso 1 1 calc R U
H27C H 0.9210 0.2557 -0.0481 0.123 Uiso 1 1 calc R U

loop_
_atom_site_aniso_label
_atom_site_aniso_U_11
_atom_site_aniso_U_22
_atom_site_aniso_U_33
_atom_site_aniso_U_23
_atom_site_aniso_U_13
_atom_site_aniso_U_12
Fe1 0.0343(4) 0.0274(4) 0.0385(4) -0.0087(3) 0.0045(3) -0.0035(3)
S1 0.0343(7) 0.0310(6) 0.0398(7) -0.0078(5) 0.0054(6) -0.0028(5)
N1 0.035(2) 0.036(2) 0.047(3) -0.008(2) 0.003(2) -0.007(2)
N2 0.037(2) 0.036(2) 0.038(2) -0.0088(19) 0.004(2) -0.0032(19)
N3 0.037(2) 0.033(2) 0.042(3) -0.0117(19) 0.007(2) -0.0052(19)
N4 0.038(3) 0.031(2) 0.043(3) -0.0064(19) 0.005(2) -0.0064(19)
N5 0.038(3) 0.037(2) 0.040(3) -0.0096(19) 0.001(2) -0.006(2)
N6 0.045(3) 0.035(2) 0.040(3) -0.003(2) 0.001(2) -0.008(2)
N7 0.037(2) 0.029(2) 0.045(3) -0.0065(19) 0.007(2) -0.0051(19)
N8 0.039(3) 0.029(2) 0.040(3) -0.0076(18) 0.009(2) -0.0059(19)
N9 0.035(3) 0.034(2) 0.046(3) -0.011(2) 0.006(2) -0.002(2)
C1 0.045(3) 0.031(3) 0.038(3) -0.008(2) 0.001(3) -0.004(2)
C2 0.052(4) 0.042(3) 0.046(3) -0.015(3) -0.006(3) -0.011(3)
C3 0.044(3) 0.043(3) 0.037(3) -0.010(2) -0.003(3) -0.002(3)
C4 0.040(3) 0.039(3) 0.040(3) -0.010(2) 0.003(3) -0.002(2)
C5 0.031(3) 0.028(2) 0.045(3) -0.012(2) 0.004(2) 0.001(2)
C6 0.049(3) 0.045(3) 0.041(3) -0.004(3) 0.003(3) -0.015(3)
C7 0.049(3) 0.035(3) 0.049(3) -0.002(2) 0.003(3) -0.014(3)
C8 0.036(3) 0.030(3) 0.049(3) -0.008(2) 0.008(3) -0.001(2)
C9 0.052(3) 0.030(3) 0.051(3) -0.014(2) 0.008(3) -0.012(2)
C10 0.037(3) 0.033(3) 0.043(3) -0.004(2) 0.005(2) -0.004(2)
C11 0.046(3) 0.043(3) 0.049(4) -0.013(3) -0.002(3) -0.005(3)
C12 0.056(4) 0.051(3) 0.041(3) -0.011(3) -0.004(3) -0.016(3)
C13 0.040(3) 0.037(3) 0.041(3) -0.002(2) -0.001(3) -0.002(2)
C14 0.034(3) 0.032(3) 0.044(3) -0.009(2) 0.006(2) -0.002(2)
C15 0.050(3) 0.029(3) 0.052(4) -0.008(2) 0.013(3) -0.005(2)
C16 0.041(3) 0.035(3) 0.053(4) -0.009(2) 0.009(3) -0.006(2)
C17 0.038(3) 0.037(3) 0.050(3) -0.016(2) 0.007(3) -0.012(2)
C18 0.036(3) 0.046(3) 0.051(3) -0.016(3) 0.004(3) -0.008(2)
C19 0.042(3) 0.032(3) 0.044(3) -0.008(2) 0.000(3) -0.011(2)
C20 0.041(3) 0.033(3) 0.074(4) -0.008(3) 0.013(3) -0.002(2)
S2 0.0455(8) 0.0349(7) 0.0594(9) -0.0105(6) 0.0073(7) -0.0098(6)
O1 0.051(3) 0.037(2) 0.075(3) -0.008(2) -0.006(2) -0.0059(19)
O2 0.045(2) 0.047(2) 0.068(3) -0.013(2) 0.005(2) -0.008(2)
O3 0.069(3) 0.046(2) 0.066(3) -0.017(2) 0.010(2) -0.027(2)
F1 0.106(4) 0.055(2) 0.062(3) -0.011(2) -0.008(3) -0.016(2)
F2 0.084(3) 0.090(3) 0.075(3) -0.024(3) 0.030(3) -0.034(3)
F3 0.118(4) 0.040(2) 0.068(3) -0.0030(19) 0.012(3) -0.005(2)
C21 0.065(4) 0.044(3) 0.064(4) -0.018(3) 0.009(4) -0.015(3)
S3 0.0463(8) 0.0444(8) 0.0495(9) -0.0098(7) 0.0058(7) -0.0140(7)
O4 0.045(3) 0.077(3) 0.061(3) -0.023(2) 0.012(2) -0.021(2)
O5 0.055(3) 0.049(2) 0.064(3) 0.007(2) -0.001(2) -0.020(2)
O6 0.078(3) 0.054(3) 0.051(3) -0.015(2) 0.004(2) -0.028(2)
F4 0.093(3) 0.076(3) 0.059(3) -0.019(2) 0.028(2) -0.010(2)
F5 0.107(4) 0.046(2) 0.072(3) -0.018(2) 0.027(3) -0.021(2)
F6 0.060(3) 0.074(3) 0.099(4) -0.008(3) -0.005(3) 0.003(2)
C22 0.064(5) 0.050(4) 0.057(4) 0.001(3) 0.011(4) -0.017(3)
O7 0.060(3) 0.070(3) 0.070(3) 0.007(3) 0.004(3) -0.005(3)
C23 0.059(4) 0.056(4) 0.071(5) -0.012(4) 0.002(4) -0.001(3)
C24 0.071(5) 0.057(4) 0.053(4) -0.010(3) 0.009(4) -0.012(4)
C26 0.090(6) 0.072(5) 0.072(5) 0.016(4) -0.012(5) -0.023(5)
C27 0.081(6) 0.085(6) 0.074(6) -0.001(5) -0.021(5) -0.020(5)

loop_
_atom_type_symbol
_atom_type_description
_atom_type_scat_dispersion_real
_atom_type_scat_dispersion_imag
_atom_type_scat_source
C C 0.0033 0.0016 'International Tables Vol C Tables 4.2.6.8 and 6.1.1.4'
H H 0.0000 0.0000 'International Tables Vol C Tables 4.2.6.8 and 6.1.1.4'
N N 0.0061 0.0033 'International Tables Vol C Tables 4.2.6.8 and 6.1.1.4'
O O 0.0106 0.0060 'International Tables Vol C Tables 4.2.6.8 and 6.1.1.4'
F F 0.0171 0.0103 'International Tables Vol C Tables 4.2.6.8 and 6.1.1.4'
S S 0.1246 0.1234 'International Tables Vol C Tables 4.2.6.8 and 6.1.1.4'
Fe Fe 0.3463 0.8444 'International Tables Vol C Tables 4.2.6.8 and 6.1.1.4'

loop_
_geom_angle_atom_site_label_1
_geom_angle_atom_site_label_2
_geom_angle_atom_site_label_3
_geom_angle
_geom_angle_site_symmetry_1
N9 Fe1 C1 89.5(2) .
N9 Fe1 C5 89.7(2) .
C1 Fe1 C5 83.8(2) .
N9 Fe1 C14 87.5(2) .
C1 Fe1 C14 92.8(2) .
C5 Fe1 C14 175.6(2) .
N9 Fe1 C10 87.2(2) .
C1 Fe1 C10 174.4(2) .
C5 Fe1 C10 91.6(2) .
C14 Fe1 C10 91.6(2) .
N9 Fe1 S1 178.96(15) .
C1 Fe1 S1 90.49(17) .
C5 Fe1 S1 91.35(15) .
C14 Fe1 S1 91.43(16) .
C10 Fe1 S1 92.81(17) .
S1 S1 Fe1 112.59(9) 2_666
C1 N1 C2 112.1(5) .
C1 N1 C18 126.1(5) .
C2 N1 C18 121.8(5) .
C1 N2 C3 112.0(5) .
C1 N2 C4 123.2(5) .
C3 N2 C4 124.5(5) .
C5 N3 C6 111.7(5) .
C5 N3 C4 124.4(5) .
C6 N3 C4 123.6(5) .
C5 N4 C7 111.8(5) .
C5 N4 C8 125.5(5) .
C7 N4 C8 122.7(5) .
C10 N5 C11 112.3(5) .
C10 N5 C9 131.0(5) .
C11 N5 C9 116.5(5) .
C10 N6 C12 112.6(5) .
C10 N6 C13 125.1(5) .
C12 N6 C13 121.9(5) .
C14 N7 C15 111.3(5) .
C14 N7 C13 124.9(5) .
C15 N7 C13 122.5(5) .
C14 N8 C16 112.9(5) .
C14 N8 C17 130.1(5) .
C16 N8 C17 116.3(5) .
C19 N9 Fe1 172.5(5) .
N1 C1 N2 103.0(5) .
N1 C1 Fe1 132.3(4) .
N2 C1 Fe1 124.5(4) .
C3 C2 N1 105.9(5) .
C2 C3 N2 107.0(5) .
N2 C4 N3 108.8(5) .
N4 C5 N3 103.8(5) .
N4 C5 Fe1 132.2(4) .
N3 C5 Fe1 124.0(4) .
C7 C6 N3 105.7(5) .
C6 C7 N4 107.1(5) .
N4 C8 C9 111.9(5) .
N5 C9 C8 115.6(5) .
N6 C10 N5 101.8(5) .
N6 C10 Fe1 121.3(4) .
N5 C10 Fe1 136.9(4) .
C12 C11 N5 107.0(6) .
C11 C12 N6 106.4(5) .
N7 C13 N6 112.7(4) .
N8 C14 N7 102.5(4) .
N8 C14 Fe1 136.2(4) .
N7 C14 Fe1 121.1(4) .
C16 C15 N7 107.4(5) .
C15 C16 N8 105.9(5) .
N8 C17 C18 117.3(5) .
N1 C18 C17 111.3(5) .
N9 C19 C20 179.1(7) .
O2 S2 O3 116.2(3) .
O2 S2 O1 114.0(3) .
O3 S2 O1 115.6(3) .
O2 S2 C21 102.7(3) .
O3 S2 C21 102.4(3) .
O1 S2 C21 103.2(3) .
F3 C21 F2 107.7(6) .
F3 C21 F1 108.7(6) .
F2 C21 F1 107.2(6) .
F3 C21 S2 111.4(5) .
F2 C21 S2 110.8(5) .
F1 C21 S2 111.0(5) .
O5 S3 O4 115.3(3) .
O5 S3 O6 114.6(3) .
O4 S3 O6 115.3(3) .
O5 S3 C22 103.3(3) .
O4 S3 C22 103.2(3) .
O6 S3 C22 102.7(3) .
F4 C22 F6 107.5(6) .
F4 C22 F5 106.3(6) .
F6 C22 F5 108.3(6) .
F4 C22 S3 111.2(5) .
F6 C22 S3 111.6(5) .
F5 C22 S3 111.8(5) .
C26 O7 C24 111.9(6) .
O7 C24 C23 110.5(6) .
O7 C26 C27 109.7(6) .

loop_
_geom_bond_atom_site_label_1
_geom_bond_atom_site_label_2
_geom_bond_distance
_geom_bond_site_symmetry_2
Fe1 N9 1.993(5) .
Fe1 C1 1.998(6) .
Fe1 C5 1.998(5) .
Fe1 C14 2.038(5) .
Fe1 C10 2.053(6) .
Fe1 S1 2.1476(16) .
S1 S1 2.023(3) 2_666
N1 C1 1.354(8) .
N1 C2 1.407(8) .
N1 C18 1.466(8) .
N2 C1 1.370(7) .
N2 C3 1.384(8) .
N2 C4 1.449(8) .
N3 C5 1.353(7) .
N3 C6 1.406(7) .
N3 C4 1.450(7) .
N4 C5 1.348(7) .
N4 C7 1.391(7) .
N4 C8 1.455(8) .
N5 C10 1.373(8) .
N5 C11 1.375(8) .
N5 C9 1.480(7) .
N6 C10 1.369(7) .
N6 C12 1.380(8) .
N6 C13 1.449(7) .
N7 C14 1.375(7) .
N7 C15 1.381(7) .
N7 C13 1.441(8) .
N8 C14 1.344(7) .
N8 C16 1.389(7) .
N8 C17 1.480(8) .
N9 C19 1.130(7) .
C2 C3 1.342(9) .
C6 C7 1.335(9) .
C8 C9 1.514(8) .
C11 C12 1.336(9) .
C15 C16 1.326(9) .
C17 C18 1.524(8) .
C19 C20 1.456(8) .
S2 O2 1.428(5) .
S2 O3 1.431(5) .
S2 O1 1.445(5) .
S2 C21 1.839(8) .
F1 C21 1.344(8) .
F2 C21 1.327(9) .
F3 C21 1.313(8) .
S3 O5 1.434(4) .
S3 O4 1.435(5) .
S3 O6 1.439(5) .
S3 C22 1.817(8) .
F4 C22 1.332(9) .
F5 C22 1.341(8) .
F6 C22 1.334(9) .
O7 C26 1.410(9) .
O7 C24 1.418(9) .
C23 C24 1.485(10) .
C26 C27 1.490(12) .
